data_4104551
loop_
_publ_author_name
'Sebastian W\"urtz'
'Claudia Lohre'
'Roland Fr\"ohlich'
'Klaus Bergander'
'Frank Glorius'

_publ_section_title
;
 IBiox[(-)-menthyl]: A Sterically Demanding Chiral NHC Ligand
;
_journal_name_full 'Journal of the American Chemical Society'
_journal_page_first 8344
_journal_page_last 8345
_journal_paper_doi 10.1021/ja901018g
_journal_volume 131
_journal_year 2009
_chemical_absolute_configuration ad
_chemical_formula_sum 'C26 H41 F3 N2 O5 S'
_chemical_formula_weight 550.67
_chemical_name_systematic
; 
 ? 
;
_space_group_IT_number 19
_symmetry_cell_setting orthorhombic
_symmetry_space_group_name_Hall 'P 2ac 2ab'
_symmetry_space_group_name_H-M 'P 21 21 21'
_atom_sites_solution_hydrogens geom
_atom_sites_solution_primary direct
_atom_sites_solution_secondary difmap
_audit_creation_method SHELXL-97
_cell_angle_alpha 90.00
_cell_angle_beta 90.00
_cell_angle_gamma 90.00
_cell_formula_units_Z 4
_cell_length_a 10.6231(3)
_cell_length_b 14.0223(5)
_cell_length_c 19.2344(9)
_cell_measurement_reflns_used 3902
_cell_measurement_temperature 223(2)
_cell_measurement_theta_max 68.25
_cell_measurement_theta_min 0.88
_cell_volume 2865.16(19)
_computing_cell_refinement 'Collect (Nonius B.V., 1998)'
_computing_data_collection 'Collect (Nonius B.V., 1998)'
_computing_data_reduction 'Denzo-SMN (Otwinowski & Minor, 1997)'
_computing_molecular_graphics 'XP (BrukerAXS, 2000)'
_computing_publication_material 'SHELXL-97 (Sheldrick, 1997)'
_computing_structure_refinement 'SHELXL-97 (Sheldrick, 1997)'
_computing_structure_solution 'SHELXS-97 (Sheldrick, 1990)'
_diffrn_ambient_temperature 223(2)
_diffrn_measured_fraction_theta_full 0.967
_diffrn_measured_fraction_theta_max 0.967
_diffrn_measurement_device_type 'Nonius KappaCCD APEXII'
_diffrn_measurement_method '\w and \f scans'
_diffrn_radiation_monochromator graphite
_diffrn_radiation_source 'fine-focus sealed tube'
_diffrn_radiation_type CuK\a
_diffrn_radiation_wavelength 1.54178
_diffrn_reflns_av_R_equivalents 0.064
_diffrn_reflns_av_sigmaI/netI 0.0438
_diffrn_reflns_limit_h_max 12
_diffrn_reflns_limit_h_min -12
_diffrn_reflns_limit_k_max 16
_diffrn_reflns_limit_k_min -16
_diffrn_reflns_limit_l_max 23
_diffrn_reflns_limit_l_min -22
_diffrn_reflns_number 14433
_diffrn_reflns_theta_full 67.82
_diffrn_reflns_theta_max 67.82
_diffrn_reflns_theta_min 3.90
_exptl_absorpt_coefficient_mu 1.493
_exptl_absorpt_correction_T_max 0.9291
_exptl_absorpt_correction_T_min 0.6629
_exptl_absorpt_correction_type multi-scan
_exptl_absorpt_process_details 'Denzo (Otwinowski, Borek, Majewski & Minor, 2003)'
_exptl_crystal_colour colourless
_exptl_crystal_density_diffrn 1.277
_exptl_crystal_description plate
_exptl_crystal_F_000 1176
_exptl_crystal_size_max 0.30
_exptl_crystal_size_mid 0.15
_exptl_crystal_size_min 0.05
_refine_diff_density_max 0.189
_refine_diff_density_min -0.257
_refine_diff_density_rms 0.045
_refine_ls_abs_structure_details 'Flack H D (1983), Acta Cryst. A39, 876-881'
_refine_ls_abs_structure_Flack 0.00(3)
_refine_ls_extinction_method none
_refine_ls_goodness_of_fit_ref 1.026
_refine_ls_hydrogen_treatment riding
_refine_ls_matrix_type full
_refine_ls_number_parameters 340
_refine_ls_number_reflns 4920
_refine_ls_number_restraints 0
_refine_ls_restrained_S_all 1.026
_refine_ls_R_factor_all 0.0704
_refine_ls_R_factor_gt 0.0521
_refine_ls_shift/su_max 0.000
_refine_ls_shift/su_mean 0.000
_refine_ls_structure_factor_coef Fsqd
_refine_ls_weighting_details 'calc w=1/[\s^2^(Fo^2^)+(0.0423P)^2^+1.8534P] where P=(Fo^2^+2Fc^2^)/3'
_refine_ls_weighting_scheme calc
_refine_ls_wR_factor_gt 0.1114
_refine_ls_wR_factor_ref 0.1246
_reflns_number_gt 3988
_reflns_number_total 4920
_reflns_threshold_expression >2sigma(I)
_cod_data_source_file ja901018g_si_001.cif
_cod_data_source_block glo4553
_cod_database_code 4104551

loop_
_symmetry_equiv_pos_as_xyz
'x, y, z'
'-x+1/2, -y, z+1/2'
'-x, y+1/2, -z+1/2'
'x+1/2, -y+1/2, -z'

loop_
_atom_site_label
_atom_site_type_symbol
_atom_site_fract_x
_atom_site_fract_y
_atom_site_fract_z
_atom_site_U_iso_or_equiv
_atom_site_adp_type
_atom_site_occupancy
_atom_site_symmetry_multiplicity
_atom_site_calc_flag
_atom_site_refinement_flags
C1 C 0.0500(3) 0.0108(3) 0.86772(15) 0.0426(8) Uani 1 1 d .
H1 H -0.0173 0.0149 0.8361 0.051 Uiso 1 1 calc R
N1A N 0.0418(2) 0.0063(2) 0.93747(13) 0.0431(7) Uani 1 1 d .
C1A C 0.1607(3) -0.0003(3) 0.96541(17) 0.0525(9) Uani 1 1 d .
O1A O 0.1616(2) -0.0125(2) 1.03477(11) 0.0643(7) Uani 1 1 d .
C2A C 0.0322(3) 0.0052(3) 1.05722(17) 0.0596(10) Uani 1 1 d .
H2A1 H 0.0247 0.0697 1.0762 0.072 Uiso 1 1 calc R
H2A2 H 0.0083 -0.0405 1.0935 0.072 Uiso 1 1 calc R
C3A C -0.0554(3) -0.0063(3) 0.99273(15) 0.0453(8) Uani 1 1 d .
C4A C -0.1183(3) -0.1051(3) 0.98928(17) 0.0481(9) Uani 1 1 d .
H4A H -0.1701 -0.1091 1.0320 0.058 Uiso 1 1 calc R
C5A C -0.2130(3) -0.1082(3) 0.92953(18) 0.0549(10) Uani 1 1 d .
H5A1 H -0.1679 -0.1021 0.8853 0.066 Uiso 1 1 calc R
H5A2 H -0.2558 -0.1701 0.9297 0.066 Uiso 1 1 calc R
C6A C -0.3102(3) -0.0296(3) 0.9349(2) 0.0627(11) Uani 1 1 d .
H6A1 H -0.3680 -0.0340 0.8953 0.075 Uiso 1 1 calc R
H6A2 H -0.3595 -0.0386 0.9775 0.075 Uiso 1 1 calc R
C7A C -0.2512(3) 0.0687(3) 0.93597(18) 0.0546(10) Uani 1 1 d .
H7A H -0.2093 0.0793 0.8907 0.065 Uiso 1 1 calc R
C8A C -0.1513(3) 0.0739(3) 0.99271(17) 0.0523(9) Uani 1 1 d .
H8A1 H -0.1062 0.1345 0.9880 0.063 Uiso 1 1 calc R
H8A2 H -0.1938 0.0745 1.0379 0.063 Uiso 1 1 calc R
C9A C -0.0304(4) -0.1928(3) 0.99261(19) 0.0560(10) Uani 1 1 d .
H9A H 0.0342 -0.1794 1.0284 0.067 Uiso 1 1 calc R
C10A C -0.1032(5) -0.2814(3) 1.0164(2) 0.0809(14) Uani 1 1 d .
H10A H -0.1498 -0.2667 1.0584 0.121 Uiso 1 1 calc R
H10B H -0.0445 -0.3329 1.0257 0.121 Uiso 1 1 calc R
H10C H -0.1613 -0.3008 0.9802 0.121 Uiso 1 1 calc R
C11A C 0.0391(4) -0.2175(3) 0.9250(2) 0.0613(11) Uani 1 1 d .
H11A H -0.0216 -0.2289 0.8883 0.092 Uiso 1 1 calc R
H11B H 0.0895 -0.2744 0.9321 0.092 Uiso 1 1 calc R
H11C H 0.0935 -0.1649 0.9120 0.092 Uiso 1 1 calc R
C12A C -0.3490(4) 0.1478(4) 0.9461(2) 0.0762(13) Uani 1 1 d .
H12A H -0.4109 0.1447 0.9091 0.114 Uiso 1 1 calc R
H12B H -0.3075 0.2094 0.9451 0.114 Uiso 1 1 calc R
H12C H -0.3906 0.1394 0.9906 0.114 Uiso 1 1 calc R
N1B N 0.1730(2) 0.0083(2) 0.85231(13) 0.0440(7) Uani 1 1 d .
C1B C 0.2423(3) 0.0014(3) 0.91212(17) 0.0515(9) Uani 1 1 d .
O1B O 0.36761(19) -0.0004(2) 0.90163(14) 0.0621(7) Uani 1 1 d .
C2B C 0.3805(3) -0.0205(3) 0.8273(2) 0.0605(11) Uani 1 1 d .
H2B1 H 0.3937 -0.0889 0.8200 0.073 Uiso 1 1 calc R
H2B2 H 0.4532 0.0139 0.8084 0.073 Uiso 1 1 calc R
C3B C 0.2581(3) 0.0123(2) 0.79013(18) 0.0473(8) Uani 1 1 d .
C4B C 0.2674(3) 0.1125(3) 0.7589(2) 0.0516(9) Uani 1 1 d .
H4B H 0.3318 0.1074 0.7219 0.062 Uiso 1 1 calc R
C5B C 0.1459(3) 0.1374(3) 0.7212(2) 0.0551(9) Uani 1 1 d .
H5B1 H 0.1539 0.2009 0.7004 0.066 Uiso 1 1 calc R
H5B2 H 0.0766 0.1394 0.7548 0.066 Uiso 1 1 calc R
C6B C 0.1151(4) 0.0650(3) 0.6642(2) 0.0603(10) Uani 1 1 d .
H6B1 H 0.0348 0.0821 0.6424 0.072 Uiso 1 1 calc R
H6B2 H 0.1805 0.0674 0.6283 0.072 Uiso 1 1 calc R
C7B C 0.1065(3) -0.0352(3) 0.69280(18) 0.0562(10) Uani 1 1 d .
H7B H 0.0327 -0.0378 0.7242 0.067 Uiso 1 1 calc R
C8B C 0.2212(3) -0.0604(3) 0.73509(19) 0.0553(9) Uani 1 1 d .
H8B1 H 0.2925 -0.0688 0.7033 0.066 Uiso 1 1 calc R
H8B2 H 0.2062 -0.1217 0.7580 0.066 Uiso 1 1 calc R
C9B C 0.3149(4) 0.1928(3) 0.8074(3) 0.0740(13) Uani 1 1 d .
H9B H 0.3801 0.1650 0.8381 0.089 Uiso 1 1 calc R
C10B C 0.3776(5) 0.2715(4) 0.7645(3) 0.108(2) Uani 1 1 d .
H10D H 0.3139 0.3057 0.7383 0.162 Uiso 1 1 calc R
H10E H 0.4378 0.2434 0.7327 0.162 Uiso 1 1 calc R
H10F H 0.4207 0.3154 0.7954 0.162 Uiso 1 1 calc R
C11B C 0.2145(5) 0.2369(4) 0.8537(3) 0.0953(16) Uani 1 1 d .
H11D H 0.1528 0.2694 0.8251 0.143 Uiso 1 1 calc R
H11E H 0.2534 0.2823 0.8851 0.143 Uiso 1 1 calc R
H11F H 0.1734 0.1872 0.8804 0.143 Uiso 1 1 calc R
C12B C 0.0845(5) -0.1081(4) 0.6339(2) 0.0842(14) Uani 1 1 d .
H12D H 0.1550 -0.1063 0.6018 0.126 Uiso 1 1 calc R
H12E H 0.0077 -0.0921 0.6093 0.126 Uiso 1 1 calc R
H12F H 0.0772 -0.1715 0.6535 0.126 Uiso 1 1 calc R
S1 S 0.27222(8) 0.53716(7) 0.78945(4) 0.0505(2) Uani 1 1 d .
O1 O 0.4037(2) 0.5198(2) 0.78492(17) 0.0786(8) Uani 1 1 d .
O2 O 0.1965(2) 0.4996(2) 0.73439(11) 0.0604(7) Uani 1 1 d .
O3 O 0.2208(3) 0.5267(2) 0.85752(12) 0.0714(8) Uani 1 1 d .
C100 C 0.2624(4) 0.6653(3) 0.77517(19) 0.0605(10) Uani 1 1 d .
F1 F 0.1455(2) 0.69584(19) 0.77569(18) 0.1039(10) Uani 1 1 d .
F2 F 0.3236(3) 0.7143(2) 0.82264(13) 0.0948(9) Uani 1 1 d .
F3 F 0.3140(3) 0.68969(18) 0.71470(11) 0.0828(8) Uani 1 1 d .

loop_
_atom_site_aniso_label
_atom_site_aniso_U_11
_atom_site_aniso_U_22
_atom_site_aniso_U_33
_atom_site_aniso_U_23
_atom_site_aniso_U_13
_atom_site_aniso_U_12
C1 0.0301(15) 0.062(2) 0.0358(15) 0.0017(16) -0.0005(13) -0.0009(17)
N1A 0.0330(13) 0.0612(19) 0.0350(13) -0.0002(13) -0.0044(11) -0.0034(14)
C1A 0.0405(18) 0.073(3) 0.0443(18) 0.0015(18) -0.0140(15) -0.0034(19)
O1A 0.0527(14) 0.098(2) 0.0421(12) 0.0060(14) -0.0181(11) -0.0053(15)
C2A 0.058(2) 0.081(3) 0.0399(18) -0.005(2) -0.0081(17) 0.001(2)
C3A 0.0394(16) 0.064(2) 0.0323(15) -0.0025(16) 0.0004(13) 0.0015(18)
C4A 0.0466(19) 0.061(2) 0.0370(17) -0.0008(17) 0.0050(16) -0.0025(18)
C5A 0.0421(18) 0.076(3) 0.0463(19) -0.0033(18) -0.0039(16) -0.013(2)
C6A 0.0380(18) 0.094(3) 0.056(2) 0.002(2) 0.0003(16) -0.002(2)
C7A 0.043(2) 0.080(3) 0.0403(17) 0.0061(17) 0.0054(16) 0.008(2)
C8A 0.053(2) 0.065(2) 0.0388(18) -0.0010(17) 0.0067(16) 0.0081(19)
C9A 0.058(2) 0.066(3) 0.044(2) 0.0002(18) -0.0019(18) 0.005(2)
C10A 0.096(3) 0.071(3) 0.076(3) 0.010(2) 0.027(3) 0.005(3)
C11A 0.052(2) 0.070(3) 0.062(2) -0.008(2) 0.0132(19) 0.000(2)
C12A 0.062(3) 0.103(4) 0.063(3) 0.010(2) 0.014(2) 0.031(3)
N1B 0.0286(12) 0.0567(19) 0.0467(15) 0.0060(13) 0.0009(11) -0.0024(13)
C1B 0.0300(16) 0.069(2) 0.0558(19) 0.0081(19) -0.0117(15) -0.0032(17)
O1B 0.0286(11) 0.082(2) 0.0759(17) 0.0160(16) -0.0077(11) -0.0019(13)
C2B 0.0375(18) 0.064(3) 0.080(3) 0.016(2) 0.0056(18) 0.0075(19)
C3B 0.0325(16) 0.051(2) 0.0581(18) 0.0086(17) 0.0078(16) 0.0033(15)
C4B 0.0366(17) 0.049(2) 0.070(2) 0.0098(17) 0.0072(17) 0.0018(17)
C5B 0.047(2) 0.057(2) 0.061(2) 0.0105(19) 0.0027(18) 0.0095(17)
C6B 0.058(2) 0.075(3) 0.049(2) 0.0108(19) 0.0083(18) 0.007(2)
C7B 0.052(2) 0.069(3) 0.048(2) -0.0047(19) 0.0144(17) -0.0007(19)
C8B 0.053(2) 0.055(2) 0.058(2) 0.0048(17) 0.0149(19) 0.0033(18)
C9B 0.052(2) 0.054(3) 0.116(4) 0.010(2) -0.019(2) -0.0021(19)
C10B 0.077(3) 0.060(3) 0.188(6) 0.026(4) -0.011(4) -0.014(3)
C11B 0.100(4) 0.071(3) 0.114(4) -0.030(3) -0.001(4) -0.009(3)
C12B 0.084(3) 0.103(4) 0.066(3) -0.016(3) 0.014(2) -0.016(3)
S1 0.0477(4) 0.0626(5) 0.0411(4) -0.0014(4) -0.0039(4) -0.0036(4)
O1 0.0471(13) 0.088(2) 0.101(2) 0.001(2) -0.0045(15) 0.0092(14)
O2 0.0669(15) 0.0706(17) 0.0435(12) -0.0040(12) -0.0102(11) -0.0164(15)
O3 0.0870(18) 0.091(2) 0.0366(12) 0.0065(13) 0.0025(13) -0.0141(18)
C100 0.055(2) 0.075(3) 0.051(2) -0.0009(19) 0.0033(19) -0.015(2)
F1 0.0660(16) 0.0751(18) 0.171(3) 0.0131(19) 0.0122(19) 0.0067(13)
F2 0.130(2) 0.0817(19) 0.0730(16) -0.0226(14) -0.0066(17) -0.0337(18)
F3 0.113(2) 0.0806(17) 0.0546(13) 0.0052(12) 0.0133(15) -0.0267(14)

loop_
_atom_type_symbol
_atom_type_description
_atom_type_scat_dispersion_real
_atom_type_scat_dispersion_imag
_atom_type_scat_source
C C 0.0181 0.0091 'International Tables Vol C Tables 4.2.6.8 and 6.1.1.4'
H H 0.0000 0.0000 'International Tables Vol C Tables 4.2.6.8 and 6.1.1.4'
N N 0.0311 0.0180 'International Tables Vol C Tables 4.2.6.8 and 6.1.1.4'
O O 0.0492 0.0322 'International Tables Vol C Tables 4.2.6.8 and 6.1.1.4'
F F 0.0727 0.0534 'International Tables Vol C Tables 4.2.6.8 and 6.1.1.4'
S S 0.3331 0.5567 'International Tables Vol C Tables 4.2.6.8 and 6.1.1.4'

loop_
_geom_angle_atom_site_label_1
_geom_angle_atom_site_label_2
_geom_angle_atom_site_label_3
_geom_angle
N1B C1 N1A 106.4(3)
C1 N1A C1A 109.5(3)
C1 N1A C3A 139.5(2)
C1A N1A C3A 110.4(2)
C1B C1A O1A 139.0(3)
C1B C1A N1A 107.1(3)
O1A C1A N1A 113.7(3)
C1A O1A C2A 105.4(2)
O1A C2A C3A 108.0(3)
N1A C3A C8A 112.1(3)
N1A C3A C4A 112.1(3)
C8A C3A C4A 112.1(3)
N1A C3A C2A 98.1(2)
C8A C3A C2A 108.9(3)
C4A C3A C2A 112.7(3)
C5A C4A C3A 110.1(3)
C5A C4A C9A 114.0(3)
C3A C4A C9A 116.9(3)
C6A C5A C4A 112.1(3)
C7A C6A C5A 112.4(3)
C6A C7A C8A 109.9(3)
C6A C7A C12A 112.3(3)
C8A C7A C12A 110.3(3)
C3A C8A C7A 115.6(3)
C10A C9A C11A 108.2(3)
C10A C9A C4A 110.7(3)
C11A C9A C4A 115.8(3)
C1 N1B C1B 109.9(3)
C1 N1B C3B 139.7(3)
C1B N1B C3B 110.4(2)
C1A C1B O1B 138.8(3)
C1A C1B N1B 107.2(3)
O1B C1B N1B 114.0(3)
C1B O1B C2B 104.1(3)
O1B C2B C3B 108.3(3)
N1B C3B C8B 112.0(3)
N1B C3B C4B 112.7(3)
C8B C3B C4B 111.0(3)
N1B C3B C2B 97.3(2)
C8B C3B C2B 109.8(3)
C4B C3B C2B 113.5(3)
C5B C4B C3B 110.1(3)
C5B C4B C9B 113.4(3)
C3B C4B C9B 116.9(3)
C4B C5B C6B 111.8(3)
C7B C6B C5B 111.7(3)
C8B C7B C6B 111.4(3)
C8B C7B C12B 111.3(4)
C6B C7B C12B 110.9(3)
C7B C8B C3B 115.3(3)
C11B C9B C10B 109.1(4)
C11B C9B C4B 114.9(3)
C10B C9B C4B 110.0(4)
O1 S1 O3 114.56(19)
O1 S1 O2 116.39(18)
O3 S1 O2 115.25(16)
O1 S1 C100 102.50(18)
O3 S1 C100 102.57(18)
O2 S1 C100 102.65(17)
F1 C100 F2 107.0(4)
F1 C100 F3 108.2(4)
F2 C100 F3 105.6(3)
F1 C100 S1 112.0(3)
F2 C100 S1 112.5(3)
F3 C100 S1 111.2(3)

loop_
_geom_bond_atom_site_label_1
_geom_bond_atom_site_label_2
_geom_bond_distance
C1 N1B 1.341(4)
C1 N1A 1.346(4)
N1A C1A 1.376(4)
N1A C3A 1.493(4)
C1A C1B 1.343(5)
C1A O1A 1.345(4)
O1A C2A 1.461(4)
C2A C3A 1.559(4)
C3A C8A 1.517(5)
C3A C4A 1.539(5)
C4A C5A 1.528(5)
C4A C9A 1.545(5)
C5A C6A 1.514(6)
C6A C7A 1.515(6)
C7A C8A 1.524(5)
C7A C12A 1.532(5)
C9A C10A 1.533(6)
C9A C11A 1.535(5)
N1B C1B 1.369(4)
N1B C3B 1.500(4)
C1B O1B 1.347(4)
O1B C2B 1.463(4)
C2B C3B 1.554(5)
C3B C8B 1.520(5)
C3B C4B 1.531(5)
C4B C5B 1.520(5)
C4B C9B 1.548(6)
C5B C6B 1.529(5)
C6B C7B 1.512(5)
C7B C8B 1.507(5)
C7B C12B 1.543(6)
C9B C11B 1.520(6)
C9B C10B 1.530(6)
S1 O1 1.421(2)
S1 O3 1.426(2)
S1 O2 1.430(2)
S1 C100 1.821(4)
C100 F1 1.313(4)
C100 F2 1.315(4)
C100 F3 1.331(4)

loop_
_geom_torsion_atom_site_label_1
_geom_torsion_atom_site_label_2
_geom_torsion_atom_site_label_3
_geom_torsion_atom_site_label_4
_geom_torsion
N1B C1 N1A C1A -0.9(4)
N1B C1 N1A C3A -170.3(4)
C1 N1A C1A C1B 0.8(5)
C3A N1A C1A C1B 173.5(3)
C1 N1A C1A O1A -175.2(3)
C3A N1A C1A O1A -2.5(5)
C1B C1A O1A C2A 174.6(5)
N1A C1A O1A C2A -11.2(5)
C1A O1A C2A C3A 20.0(4)
C1 N1A C3A C8A -62.6(6)
C1A N1A C3A C8A 128.1(3)
C1 N1A C3A C4A 64.5(5)
C1A N1A C3A C4A -104.9(3)
C1 N1A C3A C2A -176.9(4)
C1A N1A C3A C2A 13.8(4)
O1A C2A C3A N1A -20.1(4)
O1A C2A C3A C8A -136.9(3)
O1A C2A C3A C4A 98.1(4)
N1A C3A C4A C5A -76.3(3)
C8A C3A C4A C5A 50.8(4)
C2A C3A C4A C5A 174.1(3)
N1A C3A C4A C9A 55.8(4)
C8A C3A C4A C9A -177.1(3)
C2A C3A C4A C9A -53.8(4)
C3A C4A C5A C6A -55.6(4)
C9A C4A C5A C6A 170.8(3)
C4A C5A C6A C7A 58.1(4)
C5A C6A C7A C8A -53.1(4)
C5A C6A C7A C12A -176.3(3)
N1A C3A C8A C7A 77.2(4)
C4A C3A C8A C7A -49.9(4)
C2A C3A C8A C7A -175.3(3)
C6A C7A C8A C3A 50.0(4)
C12A C7A C8A C3A 174.4(3)
C5A C4A C9A C10A -71.3(4)
C3A C4A C9A C10A 158.4(3)
C5A C4A C9A C11A 52.3(4)
C3A C4A C9A C11A -78.1(4)
N1A C1 N1B C1B 0.6(4)
N1A C1 N1B C3B -178.2(4)
O1A C1A C1B O1B -7.1(10)
N1A C1A C1B O1B 178.5(5)
O1A C1A C1B N1B 174.0(5)
N1A C1A C1B N1B -0.4(5)
C1 N1B C1B C1A -0.1(5)
C3B N1B C1B C1A 179.1(3)
C1 N1B C1B O1B -179.3(3)
C3B N1B C1B O1B -0.1(5)
C1A C1B O1B C2B 166.0(6)
N1B C1B O1B C2B -15.1(4)
C1B O1B C2B C3B 24.1(4)
C1 N1B C3B C8B -52.3(6)
C1B N1B C3B C8B 128.9(3)
C1 N1B C3B C4B 73.7(5)
C1B N1B C3B C4B -105.1(3)
C1 N1B C3B C2B -167.1(4)
C1B N1B C3B C2B 14.1(4)
O1B C2B C3B N1B -22.8(4)
O1B C2B C3B C8B -139.4(3)
O1B C2B C3B C4B 95.8(3)
N1B C3B C4B C5B -72.9(4)
C8B C3B C4B C5B 53.6(4)
C2B C3B C4B C5B 177.8(3)
N1B C3B C4B C9B 58.4(4)
C8B C3B C4B C9B -175.1(3)
C2B C3B C4B C9B -50.9(4)
C3B C4B C5B C6B -57.5(4)
C9B C4B C5B C6B 169.5(3)
C4B C5B C6B C7B 56.8(4)
C5B C6B C7B C8B -51.4(4)
C5B C6B C7B C12B -176.0(3)
C6B C7B C8B C3B 50.0(4)
C12B C7B C8B C3B 174.4(3)
N1B C3B C8B C7B 75.6(4)
C4B C3B C8B C7B -51.3(4)
C2B C3B C8B C7B -177.6(3)
C5B C4B C9B C11B 46.2(5)
C3B C4B C9B C11B -83.5(4)
C5B C4B C9B C10B -77.3(4)
C3B C4B C9B C10B 153.0(3)
O1 S1 C100 F1 178.4(3)
O3 S1 C100 F1 -62.5(3)
O2 S1 C100 F1 57.3(3)
O1 S1 C100 F2 -61.0(3)
O3 S1 C100 F2 58.0(3)
O2 S1 C100 F2 177.9(3)
O1 S1 C100 F3 57.2(3)
O3 S1 C100 F3 176.2(3)
O2 S1 C100 F3 -63.9(3)

loop_
_cod_related_entry_id
_cod_related_entry_database
_cod_related_entry_code
1 ChemSpider 30660185
